data_2242665
loop_
_publ_author_name
'Nuriye, Ahmed'
'Yennawar, Hemant'
'Cannon, Kevin'
'Tierney, John'

_publ_section_title
;
 Crystal structures of two thiazolidinone derivatives bearing a
 trichloromethyl substituent at the 2-position
;
_journal_issue 10
_journal_name_full 'Acta Crystallographica Section E'
_journal_page_first 1509
_journal_page_last 1512
_journal_paper_doi 10.1107/S2056989018013257
_journal_volume 74
_journal_year 2018
_chemical_formula_iupac 'C10 H8 Cl3 N O S'
_chemical_formula_moiety 'C10 H8 Cl3 N O S'
_chemical_formula_sum 'C10 H8 Cl3 N O S'
_chemical_formula_weight 296.58
_chemical_name_systematic
;
2-Trichloromethyl-3-phenyl-1,3-thiazolidin-4-one
;
_space_group_crystal_system triclinic
_space_group_IT_number 2
_space_group_name_Hall '-P 1'
_space_group_name_H-M_alt 'P -1'
_symmetry_space_group_name_Hall '-P 1'
_symmetry_space_group_name_H-M 'P -1'
_atom_sites_solution_hydrogens geom
_atom_sites_solution_primary iterative
_atom_sites_solution_secondary difmap
_cell_angle_alpha 103.135(4)
_cell_angle_beta 91.319(3)
_cell_angle_gamma 99.239(3)
_cell_formula_units_Z 2
_cell_length_a 6.1968(13)
_cell_length_b 9.578(2)
_cell_length_c 10.854(2)
_cell_measurement_reflns_used 3362
_cell_measurement_temperature 298(2)
_cell_measurement_theta_max 28.300
_cell_measurement_theta_min 2.216
_cell_volume 618.0(2)
_computing_cell_refinement
;
SAINT (Bruker, 2001)
;
_computing_data_collection
;
SMART (Bruker, 2001)
;
_computing_data_reduction
;
SAINT (Bruker, 2001)
;
_computing_molecular_graphics
;
<i>OLEX2</i> (Dolomanov <i>et al.</i>,  2009)
;
_computing_publication_material
;
<i>OLEX2</i> (Dolomanov <i>et al.</i>,  2009)
;
_computing_structure_refinement
;
<i>SHELXL</i> (Sheldrick, 2008)
;
_computing_structure_solution
;
<i>olex2.solve</i> (Bourhis <i>et al.</i>,  2015)
;
_diffrn_ambient_temperature 298(2)
_diffrn_measured_fraction_theta_full 0.970
_diffrn_measured_fraction_theta_max 0.970
_diffrn_measurement_device_type 'Bruker SMART CCD area detector'
_diffrn_measurement_method 'phi and omega scans'
_diffrn_radiation_monochromator Parallel,graphite
_diffrn_radiation_type MoK\a
_diffrn_radiation_wavelength 0.71073
_diffrn_reflns_av_R_equivalents 0.0164
_diffrn_reflns_av_unetI/netI 0.0251
_diffrn_reflns_limit_h_max 8
_diffrn_reflns_limit_h_min -8
_diffrn_reflns_limit_k_max 12
_diffrn_reflns_limit_k_min -12
_diffrn_reflns_limit_l_max 13
_diffrn_reflns_limit_l_min -14
_diffrn_reflns_number 5921
_diffrn_reflns_theta_full 28.30
_diffrn_reflns_theta_max 28.30
_diffrn_reflns_theta_min 1.93
_diffrn_source 'fine-focus sealed tube'
_diffrn_source_current 30.0
_diffrn_source_power 1.5
_diffrn_source_voltage 50.0
_exptl_absorpt_coefficient_mu 0.886
_exptl_absorpt_correction_T_max 0.9
_exptl_absorpt_correction_T_min 0.768590
_exptl_absorpt_correction_type multi-scan
_exptl_absorpt_process_details
;
(SADABS; Bruker, 2001)
;
_exptl_crystal_colour colorless
_exptl_crystal_density_diffrn 1.594
_exptl_crystal_density_method 'not measured'
_exptl_crystal_description needle
_exptl_crystal_F_000 300
_exptl_crystal_size_max 0.3
_exptl_crystal_size_mid 0.05
_exptl_crystal_size_min 0.03
_refine_diff_density_max 0.532
_refine_diff_density_min -0.467
_refine_ls_extinction_method none
_refine_ls_goodness_of_fit_ref 1.009
_refine_ls_hydrogen_treatment constr
_refine_ls_matrix_type full
_refine_ls_number_parameters 145
_refine_ls_number_reflns 2977
_refine_ls_number_restraints 0
_refine_ls_restrained_S_all 1.009
_refine_ls_R_factor_all 0.0423
_refine_ls_R_factor_gt 0.0383
_refine_ls_shift/su_max 0.000
_refine_ls_shift/su_mean 0.000
_refine_ls_structure_factor_coef Fsqd
_refine_ls_weighting_details 'calc w=1/[\s^2^(Fo^2^)+(0.0658P)^2^+0.2774P] where P=(Fo^2^+2Fc^2^)/3'
_refine_ls_weighting_scheme calc
_refine_ls_wR_factor_gt 0.1141
_refine_ls_wR_factor_ref 0.1177
_reflns_number_gt 2634
_reflns_number_total 2977
_reflns_threshold_expression I>2\s(I)
_cod_data_source_file hb7769sup1.cif
_cod_data_source_block 1
_cod_database_code 2242665

loop_
_space_group_symop_id
_space_group_symop_operation_xyz
1 'x, y, z'
2 '-x, -y, -z'

loop_
_atom_site_type_symbol
_atom_site_label
_atom_site_fract_x
_atom_site_fract_y
_atom_site_fract_z
_atom_site_U_iso_or_equiv
_atom_site_adp_type
_atom_site_calc_flag
_atom_site_occupancy
Cl Cl1 0.06476(9) 0.12635(6) 0.75819(5) 0.05390(17) Uani d 1
Cl Cl3 0.50432(10) 0.09734(7) 0.68826(7) 0.0654(2) Uani d 1
Cl Cl2 0.42957(13) 0.34274(7) 0.87998(6) 0.0692(2) Uani d 1
S S1 0.22368(9) 0.18205(6) 0.47724(5) 0.04902(16) Uani d 1
O O1 -0.1907(2) 0.43408(17) 0.58501(16) 0.0491(4) Uani d 1
N N1 0.1467(2) 0.40320(17) 0.65276(15) 0.0367(3) Uani d 1
C C3 -0.0461(3) 0.2263(2) 0.4763(2) 0.0469(5) Uani d 1
H H3A -0.0878 0.2397 0.3937 0.056 Uiso calc 1
H H3B -0.1511 0.1483 0.4950 0.056 Uiso calc 1
C C2 -0.0430(3) 0.3648(2) 0.57597(18) 0.0377(4) Uani d 1
C C1 0.3059(3) 0.3068(2) 0.62984(18) 0.0369(4) Uani d 1
H H1 0.4498 0.3643 0.6244 0.044 Uiso calc 1
C C5 0.1956(3) 0.5430(2) 0.73953(18) 0.0399(4) Uani d 1
C C10 0.0444(4) 0.5876(3) 0.8246(2) 0.0599(6) Uani d 1
H H10 -0.0856 0.5257 0.8292 0.072 Uiso calc 1
C C9 0.0893(6) 0.7262(4) 0.9031(3) 0.0798(9) Uani d 1
H H9 -0.0133 0.7584 0.9592 0.096 Uiso calc 1
C C8 0.2836(6) 0.8162(3) 0.8989(3) 0.0743(8) Uani d 1
H H8 0.3127 0.9086 0.9526 0.089 Uiso calc 1
C C7 0.4339(5) 0.7705(3) 0.8162(3) 0.0609(6) Uani d 1
H H7 0.5660 0.8316 0.8145 0.073 Uiso calc 1
C C6 0.3914(4) 0.6338(2) 0.7347(2) 0.0467(4) Uani d 1
H H6 0.4932 0.6033 0.6774 0.056 Uiso calc 1
C C4 0.3226(3) 0.2231(2) 0.7350(2) 0.0420(4) Uani d 1

loop_
_atom_site_aniso_label
_atom_site_aniso_U_11
_atom_site_aniso_U_22
_atom_site_aniso_U_33
_atom_site_aniso_U_12
_atom_site_aniso_U_13
_atom_site_aniso_U_23
Cl1 0.0461(3) 0.0603(3) 0.0560(3) -0.0005(2) 0.0048(2) 0.0215(2)
Cl3 0.0508(3) 0.0625(4) 0.0953(5) 0.0280(3) 0.0029(3) 0.0312(3)
Cl2 0.0806(4) 0.0620(4) 0.0589(4) 0.0015(3) -0.0314(3) 0.0126(3)
S1 0.0514(3) 0.0515(3) 0.0447(3) 0.0196(2) 0.0057(2) 0.0045(2)
O1 0.0336(7) 0.0512(8) 0.0644(9) 0.0133(6) -0.0008(6) 0.0138(7)
N1 0.0307(7) 0.0353(8) 0.0443(8) 0.0086(6) 0.0001(6) 0.0076(6)
C3 0.0442(10) 0.0450(11) 0.0498(11) 0.0091(8) -0.0080(8) 0.0072(9)
C2 0.0317(8) 0.0383(9) 0.0448(10) 0.0058(7) 0.0017(7) 0.0133(7)
C1 0.0302(8) 0.0369(9) 0.0450(9) 0.0079(7) 0.0021(7) 0.0108(7)
C5 0.0437(9) 0.0370(9) 0.0399(9) 0.0102(8) -0.0011(7) 0.0091(7)
C10 0.0561(13) 0.0633(14) 0.0547(13) 0.0111(11) 0.0109(10) 0.0010(11)
C9 0.090(2) 0.080(2) 0.0598(16) 0.0294(17) 0.0101(15) -0.0135(14)
C8 0.098(2) 0.0517(14) 0.0621(16) 0.0133(15) -0.0183(15) -0.0089(12)
C7 0.0715(15) 0.0427(12) 0.0623(14) -0.0014(11) -0.0179(12) 0.0095(10)
C6 0.0486(11) 0.0407(10) 0.0512(11) 0.0051(8) -0.0028(9) 0.0136(9)
C4 0.0339(8) 0.0432(10) 0.0502(11) 0.0063(7) -0.0044(7) 0.0143(8)

loop_
_atom_type_symbol
_atom_type_description
_atom_type_scat_dispersion_real
_atom_type_scat_dispersion_imag
_atom_type_scat_source
C C 0.0033 0.0016 'International Tables Vol C Tables 4.2.6.8 and 6.1.1.4'
H H 0.0000 0.0000 'International Tables Vol C Tables 4.2.6.8 and 6.1.1.4'
Cl Cl 0.1484 0.1585 'International Tables Vol C Tables 4.2.6.8 and 6.1.1.4'
N N 0.0061 0.0033 'International Tables Vol C Tables 4.2.6.8 and 6.1.1.4'
O O 0.0106 0.0060 'International Tables Vol C Tables 4.2.6.8 and 6.1.1.4'
S S 0.1246 0.1234 'International Tables Vol C Tables 4.2.6.8 and 6.1.1.4'

loop_
_geom_angle_atom_site_label_1
_geom_angle_atom_site_label_2
_geom_angle_atom_site_label_3
_geom_angle
C3 S1 C1 92.98(9)
C2 N1 C1 117.34(16)
C2 N1 C5 120.50(15)
C5 N1 C1 121.60(15)
S1 C3 H3A 110.2
S1 C3 H3B 110.2
H3A C3 H3B 108.5
C2 C3 S1 107.58(14)
C2 C3 H3A 110.2
C2 C3 H3B 110.2
O1 C2 N1 124.51(18)
O1 C2 C3 123.05(18)
N1 C2 C3 112.43(16)
S1 C1 H1 108.8
N1 C1 S1 106.52(12)
N1 C1 H1 108.8
N1 C1 C4 112.89(16)
C4 C1 S1 110.96(14)
C4 C1 H1 108.8
C10 C5 N1 119.72(19)
C10 C5 C6 120.6(2)
C6 C5 N1 119.70(18)
C5 C10 H10 120.5
C5 C10 C9 119.0(3)
C9 C10 H10 120.5
C10 C9 H9 119.7
C8 C9 C10 120.6(3)
C8 C9 H9 119.7
C9 C8 H8 119.9
C7 C8 C9 120.1(2)
C7 C8 H8 119.9
C8 C7 H7 119.8
C8 C7 C6 120.5(3)
C6 C7 H7 119.8
C5 C6 C7 119.2(2)
C5 C6 H6 120.4
C7 C6 H6 120.4
Cl1 C4 Cl3 108.87(11)
Cl2 C4 Cl1 108.94(12)
Cl2 C4 Cl3 108.22(10)
C1 C4 Cl1 111.51(13)
C1 C4 Cl3 108.20(14)
C1 C4 Cl2 111.02(14)

loop_
_geom_bond_atom_site_label_1
_geom_bond_atom_site_label_2
_geom_bond_distance
Cl1 C4 1.767(2)
Cl3 C4 1.778(2)
Cl2 C4 1.766(2)
S1 C3 1.790(2)
S1 C1 1.816(2)
O1 C2 1.208(2)
N1 C2 1.374(2)
N1 C1 1.445(2)
N1 C5 1.434(2)
C3 H3A 0.9700
C3 H3B 0.9700
C3 C2 1.506(3)
C1 H1 0.9800
C1 C4 1.547(3)
C5 C10 1.379(3)
C5 C6 1.384(3)
C10 H10 0.9300
C10 C9 1.386(4)
C9 H9 0.9300
C9 C8 1.372(5)
C8 H8 0.9300
C8 C7 1.362(4)
C7 H7 0.9300
C7 C6 1.386(3)
C6 H6 0.9300

loop_
_geom_hbond_atom_site_label_D
_geom_hbond_atom_site_label_H
_geom_hbond_atom_site_label_A
_geom_hbond_site_symmetry_A
_geom_hbond_distance_DH
_geom_hbond_distance_HA
_geom_hbond_distance_DA
_geom_hbond_angle_DHA
C1 H1 O1 1_655 0.98 2.30 3.251(2) 164
C3 H3A Cg2 2_566 0.97 2.79 3.748(2) 170

loop_
_geom_torsion_atom_site_label_1
_geom_torsion_atom_site_label_2
_geom_torsion_atom_site_label_3
_geom_torsion_atom_site_label_4
_geom_torsion
S1 C3 C2 O1 168.28(16)
S1 C3 C2 N1 -10.8(2)
S1 C1 C4 Cl1 -64.40(16)
S1 C1 C4 Cl3 55.31(15)
S1 C1 C4 Cl2 173.93(9)
N1 C1 C4 Cl1 55.1(2)
N1 C1 C4 Cl3 174.80(12)
N1 C1 C4 Cl2 -66.58(18)
N1 C5 C10 C9 -176.5(2)
N1 C5 C6 C7 177.9(2)
C3 S1 C1 N1 -16.08(14)
C3 S1 C1 C4 107.16(14)
C2 N1 C1 S1 13.0(2)
C2 N1 C1 C4 -108.99(19)
C2 N1 C5 C10 53.6(3)
C2 N1 C5 C6 -124.5(2)
C1 S1 C3 C2 15.36(16)
C1 N1 C2 O1 179.29(18)
C1 N1 C2 C3 -1.7(2)
C1 N1 C5 C10 -135.2(2)
C1 N1 C5 C6 46.7(3)
C5 N1 C2 O1 -9.2(3)
C5 N1 C2 C3 169.87(17)
C5 N1 C1 S1 -158.41(14)
C5 N1 C1 C4 79.6(2)
C5 C10 C9 C8 -1.8(5)
C10 C5 C6 C7 -0.2(3)
C10 C9 C8 C7 0.7(5)
C9 C8 C7 C6 0.7(4)
C8 C7 C6 C5 -1.0(4)
C6 C5 C10 C9 1.5(4)
